data_1100706
loop_
_publ_author_name
'Ling-I Hung'
'Sue-Lein Wang'
'Chia-Yi Chen'
'Bor-Chen Chang'
'Kwang-Hwa Lii'

_publ_section_title
;

Rb3In(H2O)Si5O13: A Novel Indium Silicate with a CdSO4-Topological-Type

Structure

;
_journal_name_full 'Inorganic Chemistry'
_journal_page_first 2992
_journal_page_last 2994
_journal_paper_doi 10.1021/ic048296n
_journal_volume 44
_journal_year 2005
_chemical_formula_moiety Rb3In(H2O)Si5O13
_chemical_formula_sum 'H2 In O14 Rb3 Si5'
_chemical_formula_weight 737.70
_chemical_name_systematic
; 

 ? 

;
_space_group_IT_number 9
_symmetry_cell_setting monoclinic
_symmetry_space_group_name_Hall 'C -2yc'
_symmetry_space_group_name_H-M 'C 1 c 1'
_atom_sites_solution_hydrogens geom
_atom_sites_solution_primary direct
_atom_sites_solution_secondary difmap
_audit_creation_method SHELXL-97
_cell_angle_alpha 90.00
_cell_angle_beta 102.3000(10)
_cell_angle_gamma 90.00
_cell_formula_units_Z 4
_cell_length_a 9.0697(5)
_cell_length_b 11.5456(6)
_cell_length_c 13.9266(8)
_cell_measurement_temperature 298(2)
_cell_volume 1424.85(14)
_computing_molecular_graphics Diamond
_computing_structure_refinement 'SHELXL-97 (Sheldrick, 1997)'
_computing_structure_solution 'SHELXS-97 (Sheldrick, 1990)'
_diffrn_ambient_temperature 298(2)
_diffrn_measured_fraction_theta_full 0.997
_diffrn_measured_fraction_theta_max 0.997
_diffrn_measurement_device_type 'Bruker APEX CCD'
_diffrn_radiation_monochromator graphite
_diffrn_radiation_source 'fine-focus sealed tube'
_diffrn_radiation_type MoK\a
_diffrn_radiation_wavelength 0.71073
_diffrn_reflns_av_R_equivalents 0.0313
_diffrn_reflns_av_sigmaI/netI 0.0248
_diffrn_reflns_limit_h_max 12
_diffrn_reflns_limit_h_min -7
_diffrn_reflns_limit_k_max 15
_diffrn_reflns_limit_k_min -13
_diffrn_reflns_limit_l_max 18
_diffrn_reflns_limit_l_min -17
_diffrn_reflns_number 4937
_diffrn_reflns_theta_full 28.31
_diffrn_reflns_theta_max 28.31
_diffrn_reflns_theta_min 2.90
_exptl_absorpt_coefficient_mu 12.334
_exptl_absorpt_correction_T_max 0.966
_exptl_absorpt_correction_T_min 0.514
_exptl_absorpt_correction_type 'empirical based on symmetry equivalents'
_exptl_crystal_colour colorless
_exptl_crystal_density_diffrn 3.439
_exptl_crystal_density_method 'not measured'
_exptl_crystal_description tablet
_exptl_crystal_F_000 1376
_exptl_crystal_size_max 0.2
_exptl_crystal_size_mid 0.1
_exptl_crystal_size_min 0.1
_refine_diff_density_max 0.851
_refine_diff_density_min -0.887
_refine_diff_density_rms 0.147
_refine_ls_abs_structure_details 'Flack H D (1983), Acta Cryst. A39, 876-881'
_refine_ls_abs_structure_Flack 0.00
_refine_ls_extinction_coef 0.00277(15)
_refine_ls_extinction_expression Fc^*^=kFc[1+0.001xFc^2^\l^3^/sin(2\q)]^-1/4^
_refine_ls_extinction_method SHELXL
_refine_ls_goodness_of_fit_ref 1.045
_refine_ls_hydrogen_treatment mixed
_refine_ls_matrix_type full
_refine_ls_number_parameters 209
_refine_ls_number_reflns 2551
_refine_ls_number_restraints 2
_refine_ls_restrained_S_all 1.044
_refine_ls_R_factor_all 0.0211
_refine_ls_R_factor_gt 0.0209
_refine_ls_shift/su_max 0.005
_refine_ls_shift/su_mean 0.001
_refine_ls_structure_factor_coef Fsqd
_refine_ls_weighting_details 'calc w=1/[\s^2^(Fo^2^)+(0.0391P)^2^+0.0000P] where P=(Fo^2^+2Fc^2^)/3'
_refine_ls_weighting_scheme calc
_refine_ls_wR_factor_gt 0.0521
_refine_ls_wR_factor_ref 0.0522
_reflns_number_gt 2524
_reflns_number_total 2551
_reflns_threshold_expression >2sigma(I)
_cod_data_source_file ic048296nsi20050225_115014.cif
_cod_data_source_block rbin2m
_cod_database_code 1100706

loop_
_symmetry_equiv_pos_as_xyz
'x, y, z'
'x, -y, z+1/2'
'x+1/2, y+1/2, z'
'x+1/2, -y+1/2, z+1/2'

loop_
_atom_site_label
_atom_site_type_symbol
_atom_site_fract_x
_atom_site_fract_y
_atom_site_fract_z
_atom_site_U_iso_or_equiv
_atom_site_adp_type
_atom_site_occupancy
_atom_site_symmetry_multiplicity
_atom_site_calc_flag
_atom_site_refinement_flags
_atom_site_disorder_assembly
_atom_site_disorder_group
Rb1 Rb 0.92365(6) -0.22627(4) 0.05771(4) 0.02439(12) Uani 1 1 d . . .
Rb2 Rb 0.95896(6) -0.22257(4) 0.53158(4) 0.02380(12) Uani 1 1 d . . .
Rb3 Rb 0.89786(6) 0.00220(4) 0.29430(4) 0.02414(12) Uani 1 1 d . . .
In1 In 0.64939(4) 0.25154(2) 0.32074(3) 0.00969(8) Uani 1 1 d . . .
Si1 Si 1.26463(13) 0.17414(9) 0.27674(8) 0.0093(2) Uani 1 1 d . . .
Si2 Si 0.50425(13) -0.17531(9) 0.29957(9) 0.0108(2) Uani 1 1 d . . .
Si3 Si 0.61613(14) -0.00296(9) 0.46604(9) 0.0106(2) Uani 1 1 d . . .
Si4 Si 1.24883(13) -0.04806(9) 0.16567(8) 0.0097(2) Uani 1 1 d . . .
Si5 Si 1.26707(13) 0.00153(9) 0.45685(9) 0.0097(2) Uani 1 1 d . . .
O1 O 1.2579(4) 0.0927(2) 0.1796(2) 0.0141(6) Uani 1 1 d . . .
O2 O 1.1098(4) 0.2481(2) 0.2434(3) 0.0147(6) Uani 1 1 d . . .
O3 O 1.4090(4) 0.2549(2) 0.3021(3) 0.0147(8) Uani 1 1 d . . .
O4 O 1.2402(4) 0.0943(3) 0.3677(2) 0.0191(7) Uani 1 1 d . . .
O5 O 0.3916(5) -0.2515(2) 0.3457(3) 0.0165(8) Uani 1 1 d . . .
O6 O 0.6223(4) -0.0979(3) 0.3795(3) 0.0199(7) Uani 1 1 d . . .
O7 O 0.4200(4) -0.0911(3) 0.2118(3) 0.0217(7) Uani 1 1 d . . .
O8 O 0.7374(4) -0.0453(3) 0.5637(3) 0.0211(7) Uani 1 1 d . . .
O9 O 0.6563(4) 0.1232(3) 0.4355(3) 0.0170(7) Uani 1 1 d . . .
O10 O 0.4485(4) -0.0170(3) 0.4917(3) 0.0174(6) Uani 1 1 d . . .
O11 O 1.1263(4) -0.1109(3) 0.2125(2) 0.0132(6) Uani 1 1 d . . .
O12 O 1.2152(4) -0.0705(3) 0.0470(2) 0.0150(6) Uani 1 1 d . . .
O13 O 1.1718(4) -0.1147(3) 0.4317(2) 0.0140(7) Uani 1 1 d . . .
O14 O 0.6318(4) 0.1264(3) 0.2062(3) 0.0179(7) Uani 1 1 d . . .
H2 H 0.6184 0.1209 0.1433 0.050 Uiso 1 1 d . . .
H1 H 0.5832 0.0729 0.2174 0.050 Uiso 1 1 d . . .

loop_
_atom_site_aniso_label
_atom_site_aniso_U_11
_atom_site_aniso_U_22
_atom_site_aniso_U_33
_atom_site_aniso_U_23
_atom_site_aniso_U_13
_atom_site_aniso_U_12
Rb1 0.0249(3) 0.0243(2) 0.0203(3) -0.00178(19) -0.00366(18) -0.00198(19)
Rb2 0.0266(3) 0.0250(2) 0.0223(2) -0.00036(18) 0.0107(2) 0.0006(2)
Rb3 0.0207(2) 0.0167(2) 0.0348(3) 0.00114(19) 0.0056(2) 0.00499(14)
In1 0.00966(14) 0.00969(11) 0.01014(14) 0.00011(9) 0.00307(9) -0.00036(9)
Si1 0.0098(5) 0.0084(5) 0.0107(5) 0.0003(4) 0.0041(4) 0.0006(4)
Si2 0.0097(5) 0.0105(4) 0.0128(5) 0.0003(4) 0.0039(4) 0.0016(4)
Si3 0.0112(6) 0.0097(5) 0.0113(5) -0.0002(4) 0.0033(4) -0.0007(4)
Si4 0.0114(5) 0.0090(5) 0.0097(5) 0.0007(4) 0.0043(4) 0.0009(4)
Si5 0.0108(6) 0.0095(5) 0.0095(5) -0.0003(3) 0.0036(4) -0.0004(4)
O1 0.0181(15) 0.0116(13) 0.0136(15) -0.0010(11) 0.0054(12) -0.0008(12)
O2 0.0135(17) 0.0171(14) 0.0134(16) -0.0019(11) 0.0025(13) 0.0053(11)
O3 0.0105(19) 0.0137(18) 0.021(2) -0.0025(12) 0.0058(15) -0.0024(10)
O4 0.0237(18) 0.0202(15) 0.0146(16) 0.0040(12) 0.0065(13) -0.0022(13)
O5 0.0124(19) 0.0157(19) 0.0214(19) 0.0029(11) 0.0037(14) 0.0006(11)
O6 0.0189(17) 0.0202(15) 0.0224(16) -0.0096(13) 0.0087(14) -0.0046(13)
O7 0.0124(16) 0.0265(16) 0.0266(18) 0.0124(14) 0.0050(13) 0.0055(13)
O8 0.0159(17) 0.0303(18) 0.0171(16) 0.0060(14) 0.0037(13) 0.0038(14)
O9 0.0210(18) 0.0134(15) 0.0167(16) 0.0059(13) 0.0041(14) -0.0033(13)
O10 0.0100(15) 0.0240(15) 0.0192(16) 0.0002(12) 0.0054(12) 0.0009(12)
O11 0.0109(15) 0.0139(14) 0.0155(15) 0.0012(12) 0.0041(12) 0.0003(12)
O12 0.0230(16) 0.0132(14) 0.0100(15) -0.0009(10) 0.0066(12) -0.0027(12)
O13 0.0181(18) 0.0120(15) 0.0132(15) -0.0021(12) 0.0064(13) -0.0020(13)
O14 0.0206(18) 0.0173(16) 0.0166(16) -0.0029(13) 0.0055(14) -0.0024(14)

loop_
_atom_type_symbol
_atom_type_description
_atom_type_scat_dispersion_real
_atom_type_scat_dispersion_imag
_atom_type_scat_source
O O 0.0106 0.0060 'International Tables Vol C Tables 4.2.6.8 and 6.1.1.4'
Si Si 0.0817 0.0704 'International Tables Vol C Tables 4.2.6.8 and 6.1.1.4'
Rb Rb -0.9393 2.9676 'International Tables Vol C Tables 4.2.6.8 and 6.1.1.4'
In In -0.7276 1.3100 'International Tables Vol C Tables 4.2.6.8 and 6.1.1.4'
H H 0.0000 0.0000 'International Tables Vol C Tables 4.2.6.8 and 6.1.1.4'

loop_
_geom_angle_atom_site_label_1
_geom_angle_atom_site_label_2
_geom_angle_atom_site_label_3
_geom_angle
_geom_angle_site_symmetry_1
_geom_angle_site_symmetry_3
_geom_angle_publ_flag
O11 Rb1 O9 125.13(8) . 2_554 ?
O11 Rb1 O5 135.77(10) . 4_544 ?
O9 Rb1 O5 63.38(10) 2_554 4_544 ?
O11 Rb1 O14 62.33(12) . 3_545 ?
O9 Rb1 O14 163.11(11) 2_554 3_545 ?
O5 Rb1 O14 123.93(9) 4_544 3_545 ?
O11 Rb1 O10 126.21(10) . 4_544 ?
O9 Rb1 O10 108.66(10) 2_554 4_544 ?
O5 Rb1 O10 67.45(9) 4_544 4_544 ?
O14 Rb1 O10 65.93(10) 3_545 4_544 ?
O11 Rb1 O13 165.22(10) . 4_444 ?
O9 Rb1 O13 59.85(11) 2_554 4_444 ?
O5 Rb1 O13 58.77(9) 4_544 4_444 ?
O14 Rb1 O13 109.06(8) 3_545 4_444 ?
O10 Rb1 O13 51.23(9) 4_544 4_444 ?
O11 Rb1 O12 51.03(8) . . ?
O9 Rb1 O12 109.54(10) 2_554 . ?
O5 Rb1 O12 84.74(9) 4_544 . ?
O14 Rb1 O12 86.93(9) 3_545 . ?
O10 Rb1 O12 113.81(9) 4_544 . ?
O13 Rb1 O12 143.29(8) 4_444 . ?
O11 Rb1 O1 101.60(8) . 3_445 ?
O9 Rb1 O1 98.52(9) 2_554 3_445 ?
O5 Rb1 O1 120.92(9) 4_544 3_445 ?
O14 Rb1 O1 64.59(9) 3_545 3_445 ?
O10 Rb1 O1 67.34(8) 4_544 3_445 ?
O13 Rb1 O1 63.66(8) 4_444 3_445 ?
O12 Rb1 O1 148.84(8) . 3_445 ?
O11 Rb1 O3 55.65(9) . 3_445 ?
O9 Rb1 O3 113.72(9) 2_554 3_445 ?
O5 Rb1 O3 168.35(10) 4_544 3_445 ?
O14 Rb1 O3 55.66(9) 3_545 3_445 ?
O10 Rb1 O3 104.55(8) 4_544 3_445 ?
O13 Rb1 O3 109.70(8) 4_444 3_445 ?
O12 Rb1 O3 106.59(8) . 3_445 ?
O1 Rb1 O3 47.48(8) 3_445 3_445 ?
O11 Rb1 O8 78.68(9) . 2_554 ?
O9 Rb1 O8 46.67(9) 2_554 2_554 ?
O5 Rb1 O8 98.94(9) 4_544 2_554 ?
O14 Rb1 O8 135.26(9) 3_545 2_554 ?
O10 Rb1 O8 154.65(9) 4_544 2_554 ?
O13 Rb1 O8 103.54(8) 4_444 2_554 ?
O12 Rb1 O8 84.72(8) . 2_554 ?
O1 Rb1 O8 106.16(8) 3_445 2_554 ?
O3 Rb1 O8 85.08(8) 3_445 2_554 ?
O11 Rb1 Si5 146.78(7) . 4_444 ?
O9 Rb1 Si5 85.60(7) 2_554 4_444 ?
O5 Rb1 Si5 65.52(6) 4_544 4_444 ?
O14 Rb1 Si5 84.70(7) 3_545 4_444 ?
O10 Rb1 Si5 26.48(7) 4_544 4_444 ?
O13 Rb1 Si5 25.90(6) 4_444 4_444 ?
O12 Rb1 Si5 136.48(6) . 4_444 ?
O1 Rb1 Si5 56.97(5) 3_445 4_444 ?
O3 Rb1 Si5 103.44(5) 3_445 4_444 ?
O8 Rb1 Si5 128.93(6) 2_554 4_444 ?
O11 Rb1 Si4 24.40(7) . . ?
O9 Rb1 Si4 120.74(8) 2_554 . ?
O5 Rb1 Si4 111.38(7) 4_544 . ?
O14 Rb1 Si4 72.67(7) 3_545 . ?
O10 Rb1 Si4 123.60(7) 4_544 . ?
O13 Rb1 Si4 169.52(6) 4_444 . ?
O12 Rb1 Si4 26.63(5) . . ?
O1 Rb1 Si4 124.75(6) 3_445 . ?
O3 Rb1 Si4 80.00(6) 3_445 . ?
O8 Rb1 Si4 80.79(6) 2_554 . ?
Si5 Rb1 Si4 150.07(3) 4_444 . ?
O13 Rb2 O8 108.56(9) . . ?
O13 Rb2 O2 107.75(10) . 2 ?
O8 Rb2 O2 95.82(9) . 2 ?
O13 Rb2 O9 61.52(11) . 3_545 ?
O8 Rb2 O9 162.59(9) . 3_545 ?
O2 Rb2 O9 100.87(10) 2 3_545 ?
O13 Rb2 O3 60.84(9) . 3_445 ?
O8 Rb2 O3 104.77(9) . 3_445 ?
O2 Rb2 O3 158.74(10) 2 3_445 ?
O9 Rb2 O3 58.20(10) 3_545 3_445 ?
O13 Rb2 O12 150.52(8) . 4_445 ?
O8 Rb2 O12 90.27(9) . 4_445 ?
O2 Rb2 O12 92.10(8) 2 4_445 ?
O9 Rb2 O12 94.04(8) 3_545 4_445 ?
O3 Rb2 O12 93.03(8) 3_445 4_445 ?
O13 Rb2 O7 144.83(9) . 4_545 ?
O8 Rb2 O7 98.38(8) . 4_545 ?
O2 Rb2 O7 45.83(8) 2 4_545 ?
O9 Rb2 O7 96.82(8) 3_545 4_545 ?
O3 Rb2 O7 133.40(8) 3_445 4_545 ?
O12 Rb2 O7 46.53(8) 4_445 4_545 ?
O13 Rb2 O1 64.65(8) . 2 ?
O8 Rb2 O1 94.76(9) . 2 ?
O2 Rb2 O1 45.92(8) 2 2 ?
O9 Rb2 O1 93.28(9) 3_545 2 ?
O3 Rb2 O1 125.40(8) 3_445 2 ?
O12 Rb2 O1 137.99(7) 4_445 2 ?
O7 Rb2 O1 91.53(8) 4_545 2 ?
O13 Rb2 O4 107.30(8) . 3_445 ?
O8 Rb2 O4 102.24(10) . 3_445 ?
O2 Rb2 O4 132.55(8) 2 3_445 ?
O9 Rb2 O4 69.82(9) 3_545 3_445 ?
O3 Rb2 O4 48.09(8) 3_445 3_445 ?
O12 Rb2 O4 44.99(7) 4_445 3_445 ?
O7 Rb2 O4 87.96(8) 4_545 3_445 ?
O1 Rb2 O4 162.89(8) 2 3_445 ?
O13 Rb2 O10 110.25(9) . 3_545 ?
O8 Rb2 O10 135.15(9) . 3_545 ?
O2 Rb2 O10 93.03(8) 2 3_545 ?
O9 Rb2 O10 49.23(8) 3_545 3_545 ?
O3 Rb2 O10 76.17(8) 3_445 3_545 ?
O12 Rb2 O10 45.45(8) 4_445 3_545 ?
O7 Rb2 O10 59.18(8) 4_545 3_545 ?
O1 Rb2 O10 121.75(8) 2 3_545 ?
O4 Rb2 O10 44.72(8) 3_445 3_545 ?
O13 Rb2 O6 96.53(9) . . ?
O8 Rb2 O6 45.63(9) . . ?
O2 Rb2 O6 140.11(9) 2 . ?
O9 Rb2 O6 118.62(8) 3_545 . ?
O3 Rb2 O6 61.14(9) 3_445 . ?
O12 Rb2 O6 80.36(8) 4_445 . ?
O7 Rb2 O6 118.58(8) 4_545 . ?
O1 Rb2 O6 130.22(7) 2 . ?
O4 Rb2 O6 63.81(8) 3_445 . ?
O10 Rb2 O6 107.90(8) 3_545 . ?
O13 Rb2 Si5 124.20(7) . 3_445 ?
O8 Rb2 Si5 110.22(8) . 3_445 ?
O2 Rb2 Si5 106.49(6) 2 3_445 ?
O9 Rb2 Si5 69.75(7) 3_545 3_445 ?
O3 Rb2 Si5 71.50(6) 3_445 3_445 ?
O12 Rb2 Si5 26.50(5) 4_445 3_445 ?
O7 Rb2 Si5 62.63(6) 4_545 3_445 ?
O1 Rb2 Si5 145.71(5) 2 3_445 ?
O4 Rb2 Si5 26.06(6) 3_445 3_445 ?
O10 Rb2 Si5 26.20(6) 3_545 3_445 ?
O6 Rb2 Si5 83.66(6) . 3_445 ?
O14 Rb3 O3 122.59(11) . 3_445 ?
O14 Rb3 O11 132.21(11) . . ?
O3 Rb3 O11 62.62(10) 3_445 . ?
O14 Rb3 O5 63.85(12) . 3 ?
O3 Rb3 O5 163.86(13) 3_445 3 ?
O11 Rb3 O5 126.03(10) . 3 ?
O14 Rb3 O13 167.82(10) . . ?
O3 Rb3 O13 61.64(11) 3_445 . ?
O11 Rb3 O13 59.87(8) . . ?
O5 Rb3 O13 108.98(10) 3 . ?
O14 Rb3 O6 71.64(10) . . ?
O3 Rb3 O6 69.47(10) 3_445 . ?
O11 Rb3 O6 131.83(9) . . ?
O5 Rb3 O6 101.65(9) 3 . ?
O13 Rb3 O6 101.54(9) . . ?
O14 Rb3 O4 129.68(10) . . ?
O3 Rb3 O4 107.01(10) 3_445 . ?
O11 Rb3 O4 63.33(9) . . ?
O5 Rb3 O4 70.83(10) 3 . ?
O13 Rb3 O4 50.17(8) . . ?
O6 Rb3 O4 140.70(9) . . ?
O14 Rb3 O8 48.82(9) . 2_554 ?
O3 Rb3 O8 101.21(11) 3_445 2_554 ?
O11 Rb3 O8 83.55(9) . 2_554 ?
O5 Rb3 O8 93.69(11) 3 2_554 ?
O13 Rb3 O8 143.35(9) . 2_554 ?
O6 Rb3 O8 101.53(9) . 2_554 ?
O4 Rb3 O8 117.18(8) . 2_554 ?
O14 Rb3 O9 58.10(8) . . ?
O3 Rb3 O9 113.27(10) 3_445 . ?
O11 Rb3 O9 169.68(10) . . ?
O5 Rb3 O9 55.55(9) 3 . ?
O13 Rb3 O9 109.82(9) . . ?
O6 Rb3 O9 46.37(8) . . ?
O4 Rb3 O9 111.22(9) . . ?
O8 Rb3 O9 106.73(8) 2_554 . ?
O14 Rb3 O2 87.54(9) . . ?
O3 Rb3 O2 141.53(9) 3_445 . ?
O11 Rb3 O2 79.59(9) . . ?
O5 Rb3 O2 47.15(9) 3 . ?
O13 Rb3 O2 94.22(9) . . ?
O6 Rb3 O2 148.57(8) . . ?
O4 Rb3 O2 44.17(8) . . ?
O8 Rb3 O2 80.23(8) 2_554 . ?
O9 Rb3 O2 102.69(8) . . ?
O14 Rb3 Si5 148.85(8) . . ?
O3 Rb3 Si5 87.34(9) 3_445 . ?
O11 Rb3 Si5 66.36(7) . . ?
O5 Rb3 Si5 85.00(9) 3 . ?
O13 Rb3 Si5 25.99(6) . . ?
O6 Rb3 Si5 117.28(7) . . ?
O4 Rb3 Si5 26.55(6) . . ?
O8 Rb3 Si5 140.66(6) 2_554 . ?
O9 Rb3 Si5 104.70(6) . . ?
O2 Rb3 Si5 70.22(6) . . ?
O14 Rb3 In1 153.48(8) . 3_545 ?
O3 Rb3 In1 35.81(8) 3_445 3_545 ?
O11 Rb3 In1 36.39(7) . 3_545 ?
O5 Rb3 In1 141.85(9) 3 3_545 ?
O13 Rb3 In1 36.19(6) . 3_545 ?
O6 Rb3 In1 101.34(6) . 3_545 ?
O4 Rb3 In1 72.05(6) . 3_545 ?
O8 Rb3 In1 110.93(6) 2_554 3_545 ?
O9 Rb3 In1 134.87(6) . 3_545 ?
O2 Rb3 In1 107.31(5) . 3_545 ?
Si5 Rb3 In1 57.38(2) . 3_545 ?
O14 Rb3 H2 14.6 . . ?
O3 Rb3 H2 117.7 3_445 . ?
O11 Rb3 H2 117.7 . . ?
O5 Rb3 H2 72.2 3 . ?
O13 Rb3 H2 177.6 . . ?
O6 Rb3 H2 80.1 . . ?
O4 Rb3 H2 129.3 . . ?
O8 Rb3 H2 34.2 2_554 . ?
O9 Rb3 H2 72.6 . . ?
O2 Rb3 H2 85.1 . . ?
Si5 Rb3 H2 154.2 . . ?
In1 Rb3 H2 141.9 3_545 . ?
O14 Rb3 H1 15.6 . . ?
O3 Rb3 H1 108.3 3_445 . ?
O11 Rb3 H1 134.9 . . ?
O5 Rb3 H1 75.7 3 . ?
O13 Rb3 H1 158.8 . . ?
O6 Rb3 H1 57.4 . . ?
O4 Rb3 H1 144.6 . . ?
O8 Rb3 H1 53.6 2_554 . ?
O9 Rb3 H1 54.8 . . ?
O2 Rb3 H1 103.2 . . ?
Si5 Rb3 H1 157.6 . . ?
In1 Rb3 H1 142.4 3_545 . ?
H2 Rb3 H1 23.1 . . ?
O14 In1 O3 90.55(14) . 1_455 ?
O14 In1 O5 91.22(14) . 3 ?
O3 In1 O5 177.69(18) 1_455 3 ?
O14 In1 O13 176.81(14) . 3_455 ?
O3 In1 O13 90.68(13) 1_455 3_455 ?
O5 In1 O13 87.63(13) 3 3_455 ?
O14 In1 O11 89.74(15) . 3_455 ?
O3 In1 O11 87.58(13) 1_455 3_455 ?
O5 In1 O11 93.91(13) 3 3_455 ?
O13 In1 O11 87.37(10) 3_455 3_455 ?
O14 In1 O9 94.24(11) . . ?
O3 In1 O9 88.30(14) 1_455 . ?
O5 In1 O9 90.08(13) 3 . ?
O13 In1 O9 88.74(15) 3_455 . ?
O11 In1 O9 174.30(14) 3_455 . ?
O14 In1 Rb3 121.01(10) . 3_455 ?
O3 In1 Rb3 51.37(8) 1_455 3_455 ?
O5 In1 Rb3 128.57(8) 3 3_455 ?
O13 In1 Rb3 57.88(9) 3_455 3_455 ?
O11 In1 Rb3 52.00(9) 3_455 3_455 ?
O9 In1 Rb3 122.31(10) . 3_455 ?
O14 In1 Rb1 122.91(10) . 2 ?
O3 In1 Rb1 125.71(11) 1_455 2 ?
O5 In1 Rb1 52.00(11) 3 2 ?
O13 In1 Rb1 58.38(9) 3_455 2 ?
O11 In1 Rb1 128.69(9) 3_455 2 ?
O9 In1 Rb1 51.72(10) . 2 ?
Rb3 In1 Rb1 116.059(15) 3_455 2 ?
O14 In1 Rb3 49.66(10) . . ?
O3 In1 Rb3 128.64(8) 1_455 . ?
O5 In1 Rb3 51.99(8) 3 . ?
O13 In1 Rb3 131.00(9) 3_455 . ?
O11 In1 Rb3 117.93(9) 3_455 . ?
O9 In1 Rb3 67.76(10) . . ?
Rb3 In1 Rb3 168.67(2) 3_455 . ?
Rb1 In1 Rb3 73.791(14) 2 . ?
O14 In1 Rb2 132.15(9) . 3_455 ?
O3 In1 Rb2 57.46(11) 1_455 3_455 ?
O5 In1 Rb2 120.23(11) 3 3_455 ?
O13 In1 Rb2 50.80(8) 3_455 3_455 ?
O11 In1 Rb2 119.81(9) 3_455 3_455 ?
O9 In1 Rb2 54.53(10) . 3_455 ?
Rb3 In1 Rb2 68.366(13) 3_455 3_455 ?
Rb1 In1 Rb2 68.848(14) 2 3_455 ?
Rb3 In1 Rb2 122.182(15) . 3_455 ?
O14 In1 Rb1 52.14(10) . 3_455 ?
O3 In1 Rb1 63.71(11) 1_455 3_455 ?
O5 In1 Rb1 118.59(11) 3 3_455 ?
O13 In1 Rb1 126.08(9) 3_455 3_455 ?
O11 In1 Rb1 47.87(9) 3_455 3_455 ?
O9 In1 Rb1 132.84(10) . 3_455 ?
Rb3 In1 Rb1 69.721(14) 3_455 3_455 ?
Rb1 In1 Rb1 170.536(19) 2 3_455 ?
Rb3 In1 Rb1 99.774(14) . 3_455 ?
Rb2 In1 Rb1 120.601(15) 3_455 3_455 ?
O3 Si1 O4 113.8(2) . . ?
O3 Si1 O2 112.18(17) . . ?
O4 Si1 O2 105.60(19) . . ?
O3 Si1 O1 113.93(19) . . ?
O4 Si1 O1 109.42(17) . . ?
O2 Si1 O1 100.82(18) . . ?
O3 Si1 Rb2 53.87(15) . 3 ?
O4 Si1 Rb2 64.01(13) . 3 ?
O2 Si1 Rb2 107.61(13) . 3 ?
O1 Si1 Rb2 151.56(13) . 3 ?
O3 Si1 Rb1 64.31(15) . 3 ?
O4 Si1 Rb1 159.07(13) . 3 ?
O2 Si1 Rb1 93.67(13) . 3 ?
O1 Si1 Rb1 57.77(11) . 3 ?
Rb2 Si1 Rb1 118.18(3) 3 3 ?
O3 Si1 Rb3 162.61(15) . . ?
O4 Si1 Rb3 53.47(13) . . ?
O2 Si1 Rb3 65.87(12) . . ?
O1 Si1 Rb3 83.02(12) . . ?
Rb2 Si1 Rb3 109.32(3) 3 . ?
Rb1 Si1 Rb3 132.16(3) 3 . ?
O3 Si1 Rb2 120.25(15) . 2_554 ?
O4 Si1 Rb2 124.66(14) . 2_554 ?
O2 Si1 Rb2 43.47(12) . 2_554 ?
O1 Si1 Rb2 58.11(12) . 2_554 ?
Rb2 Si1 Rb2 149.56(3) 3 2_554 ?
Rb1 Si1 Rb2 65.30(2) 3 2_554 ?
Rb3 Si1 Rb2 71.19(2) . 2_554 ?
O3 Si1 Rb3 36.71(12) . 3 ?
O4 Si1 Rb3 125.85(13) . 3 ?
O2 Si1 Rb3 75.48(12) . 3 ?
O1 Si1 Rb3 123.77(11) . 3 ?
Rb2 Si1 Rb3 64.44(2) 3 3 ?
Rb1 Si1 Rb3 66.41(2) 3 3 ?
Rb3 Si1 Rb3 136.87(3) . 3 ?
Rb2 Si1 Rb3 93.82(3) 2_554 3 ?
O5 Si2 O7 113.5(2) . . ?
O5 Si2 O2 113.01(16) . 3_445 ?
O7 Si2 O2 101.27(19) . 3_445 ?
O5 Si2 O6 114.3(2) . . ?
O7 Si2 O6 108.69(19) . . ?
O2 Si2 O6 104.97(19) 3_445 . ?
O5 Si2 Rb3 44.68(12) . 3_445 ?
O7 Si2 Rb3 119.40(14) . 3_445 ?
O2 Si2 Rb3 68.53(12) 3_445 3_445 ?
O6 Si2 Rb3 131.88(13) . 3_445 ?
O5 Si2 Rb2 106.16(16) . 4_444 ?
O7 Si2 Rb2 61.11(14) . 4_444 ?
O2 Si2 Rb2 46.99(13) 3_445 4_444 ?
O6 Si2 Rb2 138.24(13) . 4_444 ?
Rb3 Si2 Rb2 73.17(2) 3_445 4_444 ?
O5 Si2 Rb1 38.50(16) . 4_445 ?
O7 Si2 Rb1 134.78(13) . 4_445 ?
O2 Si2 Rb1 121.35(13) 3_445 4_445 ?
O6 Si2 Rb1 76.17(12) . 4_445 ?
Rb3 Si2 Rb1 69.35(2) 3_445 4_445 ?
Rb2 Si2 Rb1 141.72(3) 4_444 4_445 ?
O5 Si2 Rb3 156.50(17) . . ?
O7 Si2 Rb3 87.66(13) . . ?
O2 Si2 Rb3 70.17(12) 3_445 . ?
O6 Si2 Rb3 45.44(12) . . ?
Rb3 Si2 Rb3 134.01(3) 3_445 . ?
Rb2 Si2 Rb3 92.80(3) 4_444 . ?
Rb1 Si2 Rb3 118.88(3) 4_445 . ?
O9 Si3 O8 110.3(2) . . ?
O9 Si3 O6 111.85(18) . . ?
O8 Si3 O6 106.85(19) . . ?
O9 Si3 O10 115.26(19) . . ?
O8 Si3 O10 106.25(19) . . ?
O6 Si3 O10 105.80(18) . . ?
O9 Si3 Rb2 52.29(13) . 3_455 ?
O8 Si3 Rb2 106.34(14) . 3_455 ?
O6 Si3 Rb2 146.68(14) . 3_455 ?
O10 Si3 Rb2 67.20(12) . 3_455 ?
O9 Si3 Rb3 66.26(14) . . ?
O8 Si3 Rb3 95.94(13) . . ?
O6 Si3 Rb3 54.77(12) . . ?
O10 Si3 Rb3 154.62(14) . . ?
Rb2 Si3 Rb3 118.49(3) 3_455 . ?
O9 Si3 Rb1 42.76(14) . 2 ?
O8 Si3 Rb1 67.57(13) . 2 ?
O6 Si3 Rb1 124.51(13) . 2 ?
O10 Si3 Rb1 129.26(13) . 2 ?
Rb2 Si3 Rb1 67.08(2) 3_455 2 ?
Rb3 Si3 Rb1 70.54(2) . 2 ?
O9 Si3 Rb1 164.83(15) . 4_445 ?
O8 Si3 Rb1 75.97(13) . 4_445 ?
O6 Si3 Rb1 78.09(12) . 4_445 ?
O10 Si3 Rb1 49.75(12) . 4_445 ?
Rb2 Si3 Rb1 113.10(3) 3_455 4_445 ?
Rb3 Si3 Rb1 127.87(3) . 4_445 ?
Rb1 Si3 Rb1 141.16(4) 2 4_445 ?
O9 Si3 Rb2 115.87(15) . . ?
O8 Si3 Rb2 42.26(13) . . ?
O6 Si3 Rb2 66.02(13) . . ?
O10 Si3 Rb2 127.13(13) . . ?
Rb2 Si3 Rb2 145.17(4) 3_455 . ?
Rb3 Si3 Rb2 64.01(2) . . ?
Rb1 Si3 Rb2 83.47(3) 2 . ?
Rb1 Si3 Rb2 78.29(2) 4_445 . ?
O11 Si4 O7 113.15(18) . 1_655 ?
O11 Si4 O12 110.36(18) . . ?
O7 Si4 O12 107.90(19) 1_655 . ?
O11 Si4 O1 115.42(17) . . ?
O7 Si4 O1 103.70(18) 1_655 . ?
O12 Si4 O1 105.71(16) . . ?
O11 Si4 Rb1 48.16(13) . . ?
O7 Si4 Rb1 127.63(14) 1_655 . ?
O12 Si4 Rb1 62.21(12) . . ?
O1 Si4 Rb1 128.67(13) . . ?
O11 Si4 Rb2 109.85(13) . 4_544 ?
O7 Si4 Rb2 57.76(14) 1_655 4_544 ?
O12 Si4 Rb2 54.69(12) . 4_544 ?
O1 Si4 Rb2 134.70(11) . 4_544 ?
Rb1 Si4 Rb2 81.74(2) . 4_544 ?
O11 Si4 Rb3 35.66(13) . . ?
O7 Si4 Rb3 130.48(13) 1_655 . ?
O12 Si4 Rb3 118.61(13) . . ?
O1 Si4 Rb3 80.12(11) . . ?
Rb1 Si4 Rb3 67.48(2) . . ?
Rb2 Si4 Rb3 144.60(3) 4_544 . ?
O13 Si5 O4 113.75(19) . . ?
O13 Si5 O10 114.91(18) . 1_655 ?
O4 Si5 O10 107.04(18) . 1_655 ?
O13 Si5 O12 110.29(18) . 2 ?
O4 Si5 O12 104.21(17) . 2 ?
O10 Si5 O12 105.80(18) 1_655 2 ?
O13 Si5 Rb3 58.57(13) . . ?
O4 Si5 Rb3 63.32(13) . . ?
O10 Si5 Rb3 158.20(13) 1_655 . ?
O12 Si5 Rb3 95.73(13) 2 . ?
O13 Si5 Rb1 59.89(13) . 4_545 ?
O4 Si5 Rb1 148.96(13) . 4_545 ?
O10 Si5 Rb1 58.90(12) 1_655 4_545 ?
O12 Si5 Rb1 106.31(12) 2 4_545 ?
Rb3 Si5 Rb1 118.44(3) . 4_545 ?
O13 Si5 Rb2 173.92(13) . 3 ?
O4 Si5 Rb2 68.16(13) . 3 ?
O10 Si5 Rb2 68.99(12) 1_655 3 ?
O12 Si5 Rb2 63.72(12) 2 3 ?
Rb3 Si5 Rb2 119.65(3) . 3 ?
Rb1 Si5 Rb2 121.72(4) 4_545 3 ?
O13 Si5 Rb2 32.65(12) . . ?
O4 Si5 Rb2 127.80(14) . . ?
O10 Si5 Rb2 122.79(12) 1_655 . ?
O12 Si5 Rb2 77.86(12) 2 . ?
Rb3 Si5 Rb2 64.57(2) . . ?
Rb1 Si5 Rb2 65.30(2) 4_545 . ?
Rb2 Si5 Rb2 141.49(3) 3 . ?
Si4 O1 Si1 131.26(19) . . ?
Si4 O1 Rb1 126.38(14) . 3 ?
Si1 O1 Rb1 97.03(13) . 3 ?
Si4 O1 Rb2 110.74(15) . 2_554 ?
Si1 O1 Rb2 97.64(13) . 2_554 ?
Rb1 O1 Rb2 78.31(7) 3 2_554 ?
Si2 O2 Si1 135.4(2) 3 . ?
Si2 O2 Rb2 109.65(17) 3 2_554 ?
Si1 O2 Rb2 114.60(16) . 2_554 ?
Si2 O2 Rb3 86.56(14) 3 . ?
Si1 O2 Rb3 89.70(12) . . ?
Rb2 O2 Rb3 88.00(8) 2_554 . ?
Si1 O3 In1 142.03(18) . 1_655 ?
Si1 O3 Rb3 123.95(19) . 3 ?
In1 O3 Rb3 92.82(11) 1_655 3 ?
Si1 O3 Rb2 102.09(17) . 3 ?
In1 O3 Rb2 87.47(13) 1_655 3 ?
Rb3 O3 Rb2 87.26(9) 3 3 ?
Si1 O3 Rb1 91.18(17) . 3 ?
In1 O3 Rb1 82.40(11) 1_655 3 ?
Rb3 O3 Rb1 84.69(9) 3 3 ?
Rb2 O3 Rb1 166.72(12) 3 3 ?
Si5 O4 Si1 162.5(3) . . ?
Si5 O4 Rb3 90.13(14) . . ?
Si1 O4 Rb3 102.81(16) . . ?
Si5 O4 Rb2 85.77(14) . 3 ?
Si1 O4 Rb2 90.78(14) . 3 ?
Rb3 O4 Rb2 142.72(11) . 3 ?
Si2 O5 In1 130.6(2) . 3_445 ?
Si2 O5 Rb1 121.7(2) . 4_445 ?
In1 O5 Rb1 92.48(13) 3_445 4_445 ?
Si2 O5 Rb3 113.03(17) . 3_445 ?
In1 O5 Rb3 92.77(12) 3_445 3_445 ?
Rb1 O5 Rb3 99.13(10) 4_445 3_445 ?
Si3 O6 Si2 138.2(2) . . ?
Si3 O6 Rb3 100.53(14) . . ?
Si2 O6 Rb3 113.20(15) . . ?
Si3 O6 Rb2 89.57(14) . . ?
Si2 O6 Rb2 121.90(15) . . ?
Rb3 O6 Rb2 74.50(7) . . ?
Si2 O7 Si4 137.6(2) . 1_455 ?
Si2 O7 Rb2 94.08(15) . 4_444 ?
Si4 O7 Rb2 98.23(16) 1_455 4_444 ?
Si3 O8 Rb2 116.04(17) . . ?
Si3 O8 Rb3 148.56(19) . 2 ?
Rb2 O8 Rb3 94.54(10) . 2 ?
Si3 O8 Rb1 87.45(14) . 2 ?
Rb2 O8 Rb1 105.26(10) . 2 ?
Rb3 O8 Rb1 77.03(8) 2 2 ?
Si3 O9 In1 148.7(2) . . ?
Si3 O9 Rb1 115.55(18) . 2 ?
In1 O9 Rb1 92.36(12) . 2 ?
Si3 O9 Rb2 103.33(16) . 3_455 ?
In1 O9 Rb2 89.80(12) . 3_455 ?
Rb1 O9 Rb2 89.89(10) 2 3_455 ?
Si3 O9 Rb3 89.52(15) . . ?
In1 O9 Rb3 77.53(10) . . ?
Rb1 O9 Rb3 87.07(9) 2 . ?
Rb2 O9 Rb3 166.83(12) 3_455 . ?
Si5 O10 Si3 147.8(2) 1_455 . ?
Si5 O10 Rb1 94.62(14) 1_455 4_445 ?
Si3 O10 Rb1 106.61(15) . 4_445 ?
Si5 O10 Rb2 84.81(12) 1_455 3_455 ?
Si3 O10 Rb2 86.72(13) . 3_455 ?
Rb1 O10 Rb2 152.90(12) 4_445 3_455 ?
Si4 O11 In1 130.6(2) . 3_545 ?
Si4 O11 Rb1 107.44(16) . . ?
In1 O11 Rb1 97.73(12) 3_545 . ?
Si4 O11 Rb3 125.71(18) . . ?
In1 O11 Rb3 91.60(11) 3_545 . ?
Rb1 O11 Rb3 96.24(10) . . ?
Si4 O12 Si5 132.4(2) . 2_554 ?
Si4 O12 Rb1 91.16(12) . . ?
Si5 O12 Rb1 132.68(17) 2_554 . ?
Si4 O12 Rb2 101.41(15) . 4_544 ?
Si5 O12 Rb2 89.78(13) 2_554 4_544 ?
Rb1 O12 Rb2 99.61(8) . 4_544 ?
Si5 O13 In1 136.21(19) . 3_545 ?
Si5 O13 Rb2 130.05(17) . . ?
In1 O13 Rb2 93.74(11) 3_545 . ?
Si5 O13 Rb3 95.44(15) . . ?
In1 O13 Rb3 85.92(11) 3_545 . ?
Rb2 O13 Rb3 87.43(9) . . ?
Si5 O13 Rb1 94.21(15) . 4_545 ?
In1 O13 Rb1 85.90(10) 3_545 4_545 ?
Rb2 O13 Rb1 87.72(9) . 4_545 ?
Rb3 O13 Rb1 170.20(12) . 4_545 ?
In1 O14 Rb3 95.57(13) . . ?
In1 O14 Rb1 93.85(13) . 3_455 ?
Rb3 O14 Rb1 158.30(13) . 3_455 ?
In1 O14 H2 141.5 . . ?
Rb3 O14 H2 108.9 . . ?
Rb1 O14 H2 53.9 3_455 . ?
In1 O14 H1 109.6 . . ?
Rb3 O14 H1 88.7 . . ?
Rb1 O14 H1 106.4 3_455 . ?
H2 O14 H1 100.3 . . ?

loop_
_geom_bond_atom_site_label_1
_geom_bond_atom_site_label_2
_geom_bond_distance
_geom_bond_site_symmetry_2
_geom_bond_publ_flag
Rb1 O11 2.848(4) . ?
Rb1 O9 2.904(4) 2_554 ?
Rb1 O5 2.916(4) 4_544 ?
Rb1 O14 3.011(4) 3_545 ?
Rb1 O10 3.126(3) 4_544 ?
Rb1 O13 3.156(4) 4_444 ?
Rb1 O12 3.227(3) . ?
Rb1 O1 3.255(3) 3_445 ?
Rb1 O3 3.442(4) 3_445 ?
Rb1 O8 3.571(4) 2_554 ?
Rb1 Si5 3.6387(12) 4_444 ?
Rb1 Si4 3.6473(12) . ?
Rb2 O13 2.891(3) . ?
Rb2 O8 2.968(4) . ?
Rb2 O2 2.990(4) 2 ?
Rb2 O9 3.031(4) 3_545 ?
Rb2 O3 3.141(4) 3_445 ?
Rb2 O12 3.293(3) 4_445 ?
Rb2 O7 3.381(4) 4_545 ?
Rb2 O1 3.386(3) 2 ?
Rb2 O4 3.418(3) 3_445 ?
Rb2 O10 3.442(3) 3_545 ?
Rb2 O6 3.623(4) . ?
Rb2 Si5 3.6726(12) 3_445 ?
Rb3 O14 2.850(4) . ?
Rb3 O3 2.859(3) 3_445 ?
Rb3 O11 2.881(3) . ?
Rb3 O5 2.936(3) 3 ?
Rb3 O13 3.103(4) . ?
Rb3 O6 3.202(3) . ?
Rb3 O4 3.235(4) . ?
Rb3 O8 3.269(4) 2_554 ?
Rb3 O9 3.528(4) . ?
Rb3 O2 3.583(3) . ?
Rb3 Si5 3.6205(14) . ?
Rb3 In1 3.6548(6) 3_545 ?
Rb3 H2 3.2332 . ?
Rb3 H1 2.9420 . ?
In1 O14 2.133(3) . ?
In1 O3 2.141(4) 1_455 ?
In1 O5 2.150(4) 3 ?
In1 O13 2.164(3) 3_455 ?
In1 O11 2.169(3) 3_455 ?
In1 O9 2.171(3) . ?
In1 Rb3 3.6548(6) 3_455 ?
In1 Rb1 3.6968(6) 2 ?
In1 Rb2 3.7222(6) 3_455 ?
In1 Rb1 3.8053(6) 3_455 ?
Si1 O3 1.584(4) . ?
Si1 O4 1.620(3) . ?
Si1 O2 1.624(3) . ?
Si1 O1 1.638(3) . ?
Si1 Rb2 3.8025(13) 3 ?
Si1 Rb1 3.8185(12) 3 ?
Si1 Rb2 3.9526(13) 2_554 ?
Si1 Rb3 3.9674(12) 3 ?
Si2 O5 1.584(4) . ?
Si2 O7 1.620(3) . ?
Si2 O2 1.622(3) 3_445 ?
Si2 O6 1.636(4) . ?
Si2 Rb3 3.8431(12) 3_445 ?
Si2 Rb2 3.8516(13) 4_444 ?
Si2 Rb1 3.9836(13) 4_445 ?
Si3 O9 1.581(3) . ?
Si3 O8 1.632(4) . ?
Si3 O6 1.638(3) . ?
Si3 O10 1.642(4) . ?
Si3 Rb2 3.7282(12) 3_455 ?
Si3 Rb1 3.8596(13) 2 ?
Si3 Rb1 3.9243(12) 4_445 ?
Si4 O11 1.579(3) . ?
Si4 O7 1.626(3) 1_655 ?
Si4 O12 1.635(3) . ?
Si4 O1 1.637(3) . ?
Si4 Rb2 3.9559(12) 4_544 ?
Si5 O13 1.594(3) . ?
Si5 O4 1.618(3) . ?
Si5 O10 1.628(4) 1_655 ?
Si5 O12 1.639(3) 2 ?
Si5 Rb1 3.6387(12) 4_545 ?
Si5 Rb2 3.6726(12) 3 ?
O1 Rb1 3.255(3) 3 ?
O1 Rb2 3.386(3) 2_554 ?
O2 Si2 1.622(3) 3 ?
O2 Rb2 2.990(4) 2_554 ?
O3 In1 2.141(4) 1_655 ?
O3 Rb3 2.859(3) 3 ?
O3 Rb2 3.141(4) 3 ?
O3 Rb1 3.442(4) 3 ?
O4 Rb2 3.418(3) 3 ?
O5 In1 2.150(4) 3_445 ?
O5 Rb1 2.916(4) 4_445 ?
O5 Rb3 2.936(3) 3_445 ?
O7 Si4 1.626(3) 1_455 ?
O7 Rb2 3.381(4) 4_444 ?
O8 Rb3 3.269(4) 2 ?
O8 Rb1 3.571(4) 2 ?
O9 Rb1 2.904(4) 2 ?
O9 Rb2 3.031(4) 3_455 ?
O10 Si5 1.628(4) 1_455 ?
O10 Rb1 3.126(3) 4_445 ?
O10 Rb2 3.442(3) 3_455 ?
O11 In1 2.169(3) 3_545 ?
O12 Si5 1.639(3) 2_554 ?
O12 Rb2 3.293(3) 4_544 ?
O13 In1 2.164(3) 3_545 ?
O13 Rb1 3.156(4) 4_545 ?
O14 Rb1 3.011(4) 3_455 ?
O14 H2 0.8603 . ?
O14 H1 0.7933 . ?
